data_7132701
loop_
_publ_author_name
'Koch, Katelyn N.'
'Teo, Aaron J.'
'Wheeler, Kraig A.'

_publ_section_title
;
 Dual space divergence in small molecule quasiracemates: benzoyl leucine
 and phenylalanine assemblies.
;
_journal_issue 20
_journal_name_full 'Chemical communications (Cambridge, England)'
_journal_page_first 2800
_journal_page_last 2803
_journal_paper_doi 10.1039/d3cc06212k
_journal_volume 60
_journal_year 2024
_chemical_formula_moiety 'C13 H16 Cl N O3'
_chemical_formula_sum 'C13 H16 Cl N O3'
_chemical_formula_weight 269.72
_space_group_crystal_system monoclinic
_space_group_IT_number 14
_space_group_name_Hall '-P 2ybc'
_space_group_name_H-M_alt 'P 1 21/c 1'
_atom_sites_solution_hydrogens mixed
_atom_sites_solution_primary dual
_audit_creation_date 2023-12-14
_audit_creation_method
;
Olex2 1.5
(compiled 2023.08.24 svn.re1ec1418 for OlexSys, GUI svn.r6817)
;
_audit_update_record
;
2023-12-18 deposited with the CCDC.	2024-02-12 downloaded from the CCDC.
;
_cell_angle_alpha 90
_cell_angle_beta 105.680(3)
_cell_angle_gamma 90
_cell_formula_units_Z 4
_cell_length_a 8.5014(4)
_cell_length_b 16.7568(8)
_cell_length_c 10.0698(5)
_cell_measurement_reflns_used 7898
_cell_measurement_temperature 100(2)
_cell_measurement_theta_max 68.24
_cell_measurement_theta_min 5.27
_cell_volume 1381.12(12)
_computing_cell_refinement 'SAINT+ V8.40B (Bruker AXS Inc., 2020)'
_computing_data_collection 'APEX5 Ver.2022.08-RC130 (Bruker-AXS, 2023)'
_computing_data_reduction 'SAINT+ Ve8.40B (Bruker-AXS, 2020)'
_computing_molecular_graphics 'OLEX2 (Dolomanov et al., 2009)'
_computing_publication_material 'OLEX2 (Dolomanov et al., 2009)'
_computing_structure_refinement 'XL (Sheldrick, 2019/1)'
_computing_structure_solution 'XT (Sheldrick, 2018/2)'
_diffrn_ambient_temperature 100.00
_diffrn_detector '100 \\times 140 mm^2^ CMOS sensor'
_diffrn_detector_area_resol_mean 7.9
_diffrn_detector_type 'Bruker PHOTON II'
_diffrn_measured_fraction_theta_full 0.996
_diffrn_measured_fraction_theta_max 0.995
_diffrn_measurement_device '\k-geometry four-circle diffractometer'
_diffrn_measurement_device_type 'Bruker D8 Venture'
_diffrn_measurement_method '\w and \f scans'
_diffrn_radiation_collimation 'focusing mirror'
_diffrn_radiation_detector 'Bruker PHOTON II'
_diffrn_radiation_monochromator 'multilayer mirror'
_diffrn_radiation_probe x-ray
_diffrn_radiation_type CuK\a
_diffrn_radiation_wavelength 1.54178
_diffrn_radiation_xray_symbol K-L~3~
_diffrn_reflns_av_R_equivalents 0.0793
_diffrn_reflns_av_unetI/netI 0.0383
_diffrn_reflns_Laue_measured_fraction_full 0.996
_diffrn_reflns_Laue_measured_fraction_max 0.995
_diffrn_reflns_limit_h_max 10
_diffrn_reflns_limit_h_min -10
_diffrn_reflns_limit_k_max 20
_diffrn_reflns_limit_k_min -20
_diffrn_reflns_limit_l_max 12
_diffrn_reflns_limit_l_min -11
_diffrn_reflns_number 17953
_diffrn_reflns_point_group_measured_fraction_full 0.996
_diffrn_reflns_point_group_measured_fraction_max 0.995
_diffrn_reflns_theta_full 67.679
_diffrn_reflns_theta_max 68.239
_diffrn_reflns_theta_min 5.271
_diffrn_source 'microfocus sealed X-ray tube'
_diffrn_source_type 'Incoatec I\mS 3.0'
_exptl_absorpt_coefficient_mu 2.463
_exptl_absorpt_correction_T_max 0.7531
_exptl_absorpt_correction_T_min 0.5559
_exptl_absorpt_correction_type multi-scan
_exptl_absorpt_process_details 'SADABS-2016/2 (Krause et al., 2015) was used for absorption correction.'
_exptl_crystal_colour 'clear colourless'
_exptl_crystal_colour_lustre clear
_exptl_crystal_colour_primary colourless
_exptl_crystal_density_diffrn 1.297
_exptl_crystal_density_method 'not measured'
_exptl_crystal_description needle
_exptl_crystal_F_000 568
_exptl_crystal_recrystallization_method 'Re-crystallisation from solvent: MeOH'
_exptl_crystal_size_max 0.237
_exptl_crystal_size_mid 0.037
_exptl_crystal_size_min 0.032
_refine_diff_density_max 0.456
_refine_diff_density_min -0.328
_refine_diff_density_rms 0.062
_refine_ls_extinction_method none
_refine_ls_goodness_of_fit_ref 1.065
_refine_ls_hydrogen_treatment mixed
_refine_ls_matrix_type full
_refine_ls_number_parameters 171
_refine_ls_number_reflns 2515
_refine_ls_number_restraints 0
_refine_ls_restrained_S_all 1.065
_refine_ls_R_factor_all 0.0821
_refine_ls_R_factor_gt 0.0607
_refine_ls_shift/su_max 0.000
_refine_ls_shift/su_mean 0.000
_refine_ls_structure_factor_coef Fsqd
_refine_ls_weighting_details 'w=1/[\s^2^(Fo^2^)+(0.0610P)^2^+1.7607P] where P=(Fo^2^+2Fc^2^)/3'
_refine_ls_weighting_scheme calc
_refine_ls_wR_factor_gt 0.1428
_refine_ls_wR_factor_ref 0.1570
_reflns_Friedel_coverage 0.000
_reflns_number_gt 1936
_reflns_number_total 2515
_reflns_threshold_expression 'I > 2\s(I)'
_cod_data_source_file d3cc06212k2.cif
_cod_data_source_block 22kaw09_a
_cod_depositor_comments
;
The following automatic conversions were performed:

data item '_atom_sites_solution_primary' value 'Dual' was changed to
'dual' in accordance with the
/home/data/users/saulius/crontab/automatic-downloads/rss-feeds/RSC/lib/dictionaries/cif_core.dic
dictionary named 'cif_core.dic' version 2.4.2 last updated on
2011-04-26.

data item '_diffrn_radiation_probe' value 'X-ray' was changed to
'x-ray' in accordance with the
/home/data/users/saulius/crontab/automatic-downloads/rss-feeds/RSC/lib/dictionaries/cif_core.dic
dictionary named 'cif_core.dic' version 2.4.2 last updated on
2011-04-26.

Automatic conversion script
Id: cif_fix_values 8170 2020-07-09 18:12:32Z antanas 

 Adding full bibliography for 7132699--7132715.cif.
;
_cod_database_code 7132701
_shelx_shelxl_version_number 2018/3
_shelx_space_group_comment
;
The symmetry employed for this shelxl refinement is uniquely defined
by the following loop, which should always be used as a source of
symmetry information in preference to the above space-group names.
They are only intended as comments.
;
_olex2_refinement_description
;
1. Fixed Uiso
 At 1.2 times of:
  All C(H) groups, All C(H,H) groups, All N(H) groups, All O(H) groups
 At 1.5 times of:
  All C(H,H,H) groups
2.a Ternary CH refined with riding coordinates:
 C9(H9), C11(H11)
2.b Secondary CH2 refined with riding coordinates:
 C10(H10A,H10B)
2.c Aromatic/amide H refined with riding coordinates:
 C3(H3), C4(H4), C6(H6), C7(H7)
2.d Idealised Me refined as rotating group:
 C12(H12A,H12B,H12C), C13(H13A,H13B,H13C)
;
_olex2_submission_special_instructions 'No special instructions were received'

loop_
_space_group_symop_operation_xyz
'x, y, z'
'-x, y+1/2, -z+1/2'
'-x, -y, -z'
'x, -y-1/2, z-1/2'

loop_
_atom_site_label
_atom_site_type_symbol
_atom_site_fract_x
_atom_site_fract_y
_atom_site_fract_z
_atom_site_U_iso_or_equiv
_atom_site_adp_type
_atom_site_occupancy
_atom_site_site_symmetry_order
_atom_site_calc_flag
_atom_site_refinement_flags_posn
_atom_site_refinement_flags_adp
_atom_site_refinement_flags_occupancy
_atom_site_disorder_assembly
_atom_site_disorder_group
Cl1 Cl 0.14619(10) 0.54674(6) 0.41018(11) 0.0576(3) Uani 1 1 d . . . . .
O1 O 0.6088(3) 0.23468(14) 0.6907(2) 0.0410(5) Uani 1 1 d . . . . .
O2 O 0.7092(3) 0.02678(15) 0.5883(3) 0.0507(6) Uani 1 1 d . . . . .
H2 H 0.627(5) -0.011(3) 0.563(4) 0.061 Uiso 1 1 d . U . . .
O3 O 0.4981(3) 0.09213(13) 0.4506(2) 0.0440(6) Uani 1 1 d . . . . .
N1 N 0.6695(3) 0.23256(16) 0.4880(3) 0.0340(6) Uani 1 1 d . . . . .
H1 H 0.641(4) 0.246(2) 0.410(4) 0.041 Uiso 1 1 d . U . . .
C1 C 0.5911(4) 0.26437(19) 0.5757(3) 0.0346(7) Uani 1 1 d . . . . .
C2 C 0.4838(4) 0.33504(18) 0.5298(3) 0.0323(7) Uani 1 1 d . . . . .
C3 C 0.3927(4) 0.3625(2) 0.6165(3) 0.0396(7) Uani 1 1 d . . . . .
H3 H 0.401973 0.336316 0.701938 0.048 Uiso 1 1 calc R U . . .
C4 C 0.2887(4) 0.4273(2) 0.5803(4) 0.0453(8) Uani 1 1 d . . . . .
H4 H 0.226841 0.445424 0.640107 0.054 Uiso 1 1 calc R U . . .
C5 C 0.2761(4) 0.4654(2) 0.4562(4) 0.0440(8) Uani 1 1 d . . . . .
C6 C 0.3660(4) 0.4398(2) 0.3683(3) 0.0435(8) Uani 1 1 d . . . . .
H6 H 0.356634 0.466401 0.283181 0.052 Uiso 1 1 calc R U . . .
C7 C 0.4699(4) 0.3751(2) 0.4060(3) 0.0400(7) Uani 1 1 d . . . . .
H7 H 0.532536 0.357674 0.346308 0.048 Uiso 1 1 calc R U . . .
C8 C 0.6401(4) 0.08976(19) 0.5173(3) 0.0360(7) Uani 1 1 d . . . . .
C9 C 0.7579(4) 0.15791(18) 0.5241(3) 0.0353(7) Uani 1 1 d . . . . .
H9 H 0.829886 0.162102 0.620472 0.042 Uiso 1 1 calc R U . . .
C10 C 0.8650(4) 0.1411(2) 0.4262(3) 0.0371(7) Uani 1 1 d . . . . .
H10A H 0.895246 0.083887 0.432995 0.045 Uiso 1 1 calc R U . . .
H10B H 0.799840 0.151426 0.330324 0.045 Uiso 1 1 calc R U . . .
C11 C 1.0201(4) 0.1908(2) 0.4556(3) 0.0403(7) Uani 1 1 d . . . . .
H11 H 0.992911 0.247127 0.473586 0.048 Uiso 1 1 calc R U . . .
C12 C 1.0922(5) 0.1896(3) 0.3313(4) 0.0530(9) Uani 1 1 d . . . . .
H12A H 1.119495 0.134646 0.312925 0.079 Uiso 1 1 calc R U . . .
H12B H 1.191189 0.222484 0.351548 0.079 Uiso 1 1 calc R U . . .
H12C H 1.011881 0.211014 0.250216 0.079 Uiso 1 1 calc R U . . .
C13 C 1.1479(4) 0.1595(2) 0.5816(4) 0.0518(9) Uani 1 1 d . . . . .
H13A H 1.102504 0.159296 0.661281 0.078 Uiso 1 1 calc R U . . .
H13B H 1.244429 0.194093 0.600950 0.078 Uiso 1 1 calc R U . . .
H13C H 1.178986 0.105115 0.563566 0.078 Uiso 1 1 calc R U . . .

loop_
_atom_site_aniso_label
_atom_site_aniso_U_11
_atom_site_aniso_U_22
_atom_site_aniso_U_33
_atom_site_aniso_U_23
_atom_site_aniso_U_13
_atom_site_aniso_U_12
Cl1 0.0388(5) 0.0668(6) 0.0679(6) 0.0245(5) 0.0159(4) 0.0096(4)
O1 0.0483(13) 0.0513(14) 0.0267(11) 0.0026(9) 0.0157(9) 0.0046(10)
O2 0.0420(13) 0.0461(14) 0.0595(16) 0.0105(12) 0.0060(11) -0.0047(11)
O3 0.0426(13) 0.0395(13) 0.0487(14) 0.0038(10) 0.0102(11) -0.0042(10)
N1 0.0400(14) 0.0414(15) 0.0228(12) -0.0003(11) 0.0121(11) -0.0044(11)
C1 0.0377(16) 0.0428(17) 0.0243(15) -0.0055(12) 0.0101(12) -0.0097(13)
C2 0.0326(14) 0.0405(17) 0.0237(14) -0.0032(12) 0.0074(11) -0.0087(12)
C3 0.0391(16) 0.052(2) 0.0312(16) 0.0068(14) 0.0151(13) 0.0002(14)
C4 0.0382(17) 0.057(2) 0.0445(19) 0.0080(16) 0.0170(15) 0.0022(15)
C5 0.0301(15) 0.051(2) 0.049(2) 0.0106(16) 0.0074(14) -0.0025(14)
C6 0.0479(19) 0.053(2) 0.0281(16) 0.0057(14) 0.0077(14) -0.0059(15)
C7 0.0496(18) 0.0445(18) 0.0269(15) -0.0021(13) 0.0121(13) -0.0031(15)
C8 0.0390(17) 0.0393(17) 0.0313(16) -0.0003(13) 0.0124(13) -0.0013(13)
C9 0.0382(16) 0.0387(17) 0.0288(15) -0.0023(12) 0.0088(12) -0.0005(13)
C10 0.0407(17) 0.0443(18) 0.0282(15) -0.0031(13) 0.0122(13) -0.0010(14)
C11 0.0390(16) 0.0464(19) 0.0379(17) -0.0034(14) 0.0143(14) -0.0045(14)
C12 0.051(2) 0.068(2) 0.047(2) -0.0022(18) 0.0249(17) -0.0075(18)
C13 0.0421(19) 0.068(2) 0.044(2) -0.0065(18) 0.0105(15) -0.0016(17)

loop_
_atom_type_symbol
_atom_type_description
_atom_type_scat_dispersion_real
_atom_type_scat_dispersion_imag
_atom_type_scat_source
C C 0.0181 0.0091 'International Tables Vol C Tables 4.2.6.8 and 6.1.1.4'
H H 0.0000 0.0000 'International Tables Vol C Tables 4.2.6.8 and 6.1.1.4'
N N 0.0311 0.0180 'International Tables Vol C Tables 4.2.6.8 and 6.1.1.4'
O O 0.0492 0.0322 'International Tables Vol C Tables 4.2.6.8 and 6.1.1.4'
Cl Cl 0.3639 0.7018 'International Tables Vol C Tables 4.2.6.8 and 6.1.1.4'

loop_
_geom_angle_atom_site_label_1
_geom_angle_atom_site_label_2
_geom_angle_atom_site_label_3
_geom_angle
_geom_angle_site_symmetry_1
_geom_angle_site_symmetry_3
_geom_angle_publ_flag
C8 O2 H2 102(3) . . ?
C1 N1 H1 118(3) . . ?
C1 N1 C9 119.2(3) . . ?
C9 N1 H1 120(3) . . ?
O1 C1 N1 119.9(3) . . ?
O1 C1 C2 121.4(3) . . ?
N1 C1 C2 118.7(3) . . ?
C3 C2 C1 117.8(3) . . ?
C3 C2 C7 118.4(3) . . ?
C7 C2 C1 123.9(3) . . ?
C2 C3 H3 119.4 . . ?
C4 C3 C2 121.2(3) . . ?
C4 C3 H3 119.4 . . ?
C3 C4 H4 120.4 . . ?
C5 C4 C3 119.2(3) . . ?
C5 C4 H4 120.4 . . ?
C4 C5 Cl1 119.4(3) . . ?
C4 C5 C6 121.0(3) . . ?
C6 C5 Cl1 119.6(3) . . ?
C5 C6 H6 120.4 . . ?
C5 C6 C7 119.2(3) . . ?
C7 C6 H6 120.4 . . ?
C2 C7 H7 119.5 . . ?
C6 C7 C2 121.1(3) . . ?
C6 C7 H7 119.5 . . ?
O2 C8 C9 112.8(3) . . ?
O3 C8 O2 123.8(3) . . ?
O3 C8 C9 123.3(3) . . ?
N1 C9 C8 110.4(2) . . ?
N1 C9 H9 108.8 . . ?
N1 C9 C10 110.7(3) . . ?
C8 C9 H9 108.8 . . ?
C8 C9 C10 109.4(2) . . ?
C10 C9 H9 108.8 . . ?
C9 C10 H10A 108.7 . . ?
C9 C10 H10B 108.7 . . ?
H10A C10 H10B 107.6 . . ?
C11 C10 C9 114.0(3) . . ?
C11 C10 H10A 108.7 . . ?
C11 C10 H10B 108.7 . . ?
C10 C11 H11 108.8 . . ?
C10 C11 C12 110.5(3) . . ?
C10 C11 C13 111.1(3) . . ?
C12 C11 H11 108.8 . . ?
C13 C11 H11 108.8 . . ?
C13 C11 C12 108.8(3) . . ?
C11 C12 H12A 109.5 . . ?
C11 C12 H12B 109.5 . . ?
C11 C12 H12C 109.5 . . ?
H12A C12 H12B 109.5 . . ?
H12A C12 H12C 109.5 . . ?
H12B C12 H12C 109.5 . . ?
C11 C13 H13A 109.5 . . ?
C11 C13 H13B 109.5 . . ?
C11 C13 H13C 109.5 . . ?
H13A C13 H13B 109.5 . . ?
H13A C13 H13C 109.5 . . ?
H13B C13 H13C 109.5 . . ?

loop_
_geom_bond_atom_site_label_1
_geom_bond_atom_site_label_2
_geom_bond_distance
_geom_bond_site_symmetry_2
_geom_bond_publ_flag
Cl1 C5 1.737(4) . ?
O1 C1 1.232(4) . ?
O2 H2 0.92(4) . ?
O2 C8 1.320(4) . ?
O3 C8 1.213(4) . ?
N1 H1 0.79(4) . ?
N1 C1 1.351(4) . ?
N1 C9 1.454(4) . ?
C1 C2 1.490(4) . ?
C2 C3 1.392(4) . ?
C2 C7 1.393(4) . ?
C3 H3 0.9500 . ?
C3 C4 1.386(5) . ?
C4 H4 0.9500 . ?
C4 C5 1.381(5) . ?
C5 C6 1.384(5) . ?
C6 H6 0.9500 . ?
C6 C7 1.386(5) . ?
C7 H7 0.9500 . ?
C8 C9 1.508(4) . ?
C9 H9 1.0000 . ?
C9 C10 1.538(4) . ?
C10 H10A 0.9900 . ?
C10 H10B 0.9900 . ?
C10 C11 1.520(4) . ?
C11 H11 1.0000 . ?
C11 C12 1.535(4) . ?
C11 C13 1.522(5) . ?
C12 H12A 0.9800 . ?
C12 H12B 0.9800 . ?
C12 H12C 0.9800 . ?
C13 H13A 0.9800 . ?
C13 H13B 0.9800 . ?
C13 H13C 0.9800 . ?

loop_
_geom_hbond_atom_site_label_D
_geom_hbond_atom_site_label_H
_geom_hbond_atom_site_label_A
_geom_hbond_distance_DH
_geom_hbond_distance_HA
_geom_hbond_distance_DA
_geom_hbond_angle_DHA
_geom_hbond_site_symmetry_A
_geom_hbond_publ_flag
O2 H2 O3 0.92(4) 1.71(4) 2.619(3) 167(4) 3_656 yes
N1 H1 O1 0.79(4) 2.17(4) 2.948(3) 167(4) 4_565 yes

loop_
_geom_torsion_atom_site_label_1
_geom_torsion_atom_site_label_2
_geom_torsion_atom_site_label_3
_geom_torsion_atom_site_label_4
_geom_torsion
_geom_torsion_site_symmetry_1
_geom_torsion_site_symmetry_2
_geom_torsion_site_symmetry_3
_geom_torsion_site_symmetry_4
_geom_torsion_publ_flag
Cl1 C5 C6 C7 179.7(3) . . . . ?
O1 C1 C2 C3 -5.4(4) . . . . ?
O1 C1 C2 C7 174.5(3) . . . . ?
O2 C8 C9 N1 -160.1(3) . . . . ?
O2 C8 C9 C10 77.9(3) . . . . ?
O3 C8 C9 N1 21.7(4) . . . . ?
O3 C8 C9 C10 -100.3(4) . . . . ?
N1 C1 C2 C3 174.3(3) . . . . ?
N1 C1 C2 C7 -5.8(4) . . . . ?
N1 C9 C10 C11 76.2(3) . . . . ?
C1 N1 C9 C8 70.0(3) . . . . ?
C1 N1 C9 C10 -168.7(3) . . . . ?
C1 C2 C3 C4 -179.3(3) . . . . ?
C1 C2 C7 C6 179.1(3) . . . . ?
C2 C3 C4 C5 -0.2(5) . . . . ?
C3 C2 C7 C6 -1.0(5) . . . . ?
C3 C4 C5 Cl1 -179.9(3) . . . . ?
C3 C4 C5 C6 -0.3(5) . . . . ?
C4 C5 C6 C7 0.1(5) . . . . ?
C5 C6 C7 C2 0.6(5) . . . . ?
C7 C2 C3 C4 0.9(5) . . . . ?
C8 C9 C10 C11 -162.0(3) . . . . ?
C9 N1 C1 O1 7.4(4) . . . . ?
C9 N1 C1 C2 -172.3(2) . . . . ?
C9 C10 C11 C12 -163.0(3) . . . . ?
C9 C10 C11 C13 76.1(4) . . . . ?
